data_7029165
loop_
_publ_author_name
'Thio, Yude'
'Yang, Xiandong'
'Vittal, Jagadese J.'

_publ_section_title
;
 Influence of inductive effects and steric encumbrance on the catecholase
 activities of copper(ii) complexes of reduced Schiff base ligands.
;
_journal_issue 9
_journal_name_full 'Dalton transactions (Cambridge, England : 2003)'
_journal_page_first 3545
_journal_page_last 3556
_journal_paper_doi 10.1039/c3dt52829d
_journal_volume 43
_journal_year 2014
_chemical_formula_sum 'C26 H36 Br2 Cu2 N2 O8.25 S'
_chemical_formula_weight 827.53
_chemical_name_systematic
; 
 ? 
;
_space_group_IT_number 19
_symmetry_cell_setting orthorhombic
_symmetry_space_group_name_Hall 'P 2ac 2ab'
_symmetry_space_group_name_H-M 'P 21 21 21'
_atom_sites_solution_hydrogens geom
_atom_sites_solution_primary direct
_atom_sites_solution_secondary difmap
_audit_creation_method SHELXL-97
_cell_angle_alpha 90.00
_cell_angle_beta 90.00
_cell_angle_gamma 90.00
_cell_formula_units_Z 4
_cell_length_a 10.1311(4)
_cell_length_b 12.0085(6)
_cell_length_c 26.9697(13)
_cell_measurement_reflns_used 9924
_cell_measurement_temperature 100(2)
_cell_measurement_theta_max 27.32
_cell_measurement_theta_min 2.27
_cell_volume 3281.1(3)
_computing_cell_refinement 'APEX2 v2013.6--2 (Bruker AXS)'
_computing_data_collection 'APEX2 (Bruker AXS)'
_computing_data_reduction 'SAINT V8.32B (Bruker AXS Inc., 2013)'
_computing_molecular_graphics 'Bruker SHELXTL'
_computing_publication_material 'Bruker SHELXTL'
_computing_structure_refinement 'SHELXL-97 (Sheldrick, 1997)'
_computing_structure_solution 'SHELXS-97 (Sheldrick, 1990)'
_diffrn_ambient_temperature 100(2)
_diffrn_measured_fraction_theta_full 0.997
_diffrn_measured_fraction_theta_max 0.997
_diffrn_measurement_device_type 'Bruker D8 Advance'
_diffrn_measurement_method '\f and \w scans'
_diffrn_radiation_monochromator graphite
_diffrn_radiation_source 'fine-focus sealed tube'
_diffrn_radiation_type MoK\a
_diffrn_radiation_wavelength 0.71073
_diffrn_reflns_av_R_equivalents 0.0416
_diffrn_reflns_av_sigmaI/netI 0.0452
_diffrn_reflns_limit_h_max 13
_diffrn_reflns_limit_h_min -12
_diffrn_reflns_limit_k_max 15
_diffrn_reflns_limit_k_min -15
_diffrn_reflns_limit_l_max 34
_diffrn_reflns_limit_l_min -35
_diffrn_reflns_number 37560
_diffrn_reflns_theta_full 27.50
_diffrn_reflns_theta_max 27.50
_diffrn_reflns_theta_min 2.15
_diffrn_standards_number 0
_exptl_absorpt_coefficient_mu 3.843
_exptl_absorpt_correction_T_max 0.8022
_exptl_absorpt_correction_T_min 0.4020
_exptl_absorpt_correction_type multi-scan
_exptl_absorpt_process_details 'SADABS (Sheldrick, 2008)'
_exptl_crystal_colour Green
_exptl_crystal_density_diffrn 1.675
_exptl_crystal_density_meas ?
_exptl_crystal_density_method 'not measured'
_exptl_crystal_description 'Thin Plate'
_exptl_crystal_F_000 1664
_exptl_crystal_size_max 0.29
_exptl_crystal_size_mid 0.20
_exptl_crystal_size_min 0.06
_refine_diff_density_max 1.676
_refine_diff_density_min -1.093
_refine_diff_density_rms 0.092
_refine_ls_abs_structure_details 'Flack H D (1983), Acta Cryst. A39, 876-881'
_refine_ls_abs_structure_Flack 0.000(7)
_refine_ls_extinction_method none
_refine_ls_goodness_of_fit_ref 1.044
_refine_ls_hydrogen_treatment mixed
_refine_ls_matrix_type full
_refine_ls_number_parameters 414
_refine_ls_number_reflns 7526
_refine_ls_number_restraints 71
_refine_ls_restrained_S_all 1.053
_refine_ls_R_factor_all 0.0409
_refine_ls_R_factor_gt 0.0307
_refine_ls_shift/su_max 0.001
_refine_ls_shift/su_mean 0.000
_refine_ls_structure_factor_coef Fsqd
_refine_ls_weighting_details 'calc w=1/[\s^2^(Fo^2^)+(0.0306P)^2^+0.9622P] where P=(Fo^2^+2Fc^2^)/3'
_refine_ls_weighting_scheme calc
_refine_ls_wR_factor_gt 0.0647
_refine_ls_wR_factor_ref 0.0677
_reflns_number_gt 6633
_reflns_number_total 7526
_reflns_threshold_expression >2sigma(I)
_cod_data_source_file c3dt52829d.txt
_cod_data_source_block Compound_7a
_cod_depositor_comments
;
The following automatic conversions were performed:

'_symmetry_cell_setting' value 'Orthorhombic' changed to
'orthorhombic' according to
/usr/data/users/saulius/automatic-downloads/current/RSC/lib/dictionaries/cif_core.dic
dictionary named 'cif_core.dic' version 2.4.2 from
2011-04-26.

'_exptl_absorpt_correction_type' value 'Multi-scan'
changed to 'multi-scan' according to
/usr/data/users/saulius/automatic-downloads/current/RSC/lib/dictionaries/cif_core.dic
dictionary named 'cif_core.dic' version 2.4.2 from 2011-04-26.

Automatic conversion script
Id: cif_fix_values 2281 2013-09-26 08:29:07Z andrius 

The following automatic conversions were performed:

'_exptl_crystal_density_meas' value 'Not measured' was changed to '?'
- the value is perceived as not measured.

Automatic conversion script
Id: cif_fix_values 3008 2015-01-20 13:52:24Z robertas 
;
_cod_original_sg_symbol_H-M P2(1)2(1)2(1)
_cod_database_code 7029165

loop_
_symmetry_equiv_pos_as_xyz
'x, y, z'
'-x+1/2, -y, z+1/2'
'-x, y+1/2, -z+1/2'
'x+1/2, -y+1/2, -z'

loop_
_atom_site_label
_atom_site_type_symbol
_atom_site_fract_x
_atom_site_fract_y
_atom_site_fract_z
_atom_site_U_iso_or_equiv
_atom_site_adp_type
_atom_site_occupancy
_atom_site_symmetry_multiplicity
_atom_site_calc_flag
_atom_site_refinement_flags
_atom_site_disorder_assembly
_atom_site_disorder_group
Cu1 Cu 0.58610(4) 0.69698(3) 0.524958(12) 0.01308(8) Uani 1 1 d . . .
Cu2 Cu 0.64442(4) 0.51469(3) 0.450817(12) 0.01498(8) Uani 1 1 d . . .
Br1 Br 0.78178(5) 0.25170(4) 0.694930(14) 0.04942(14) Uani 1 1 d U . .
Br2 Br 0.66297(4) 0.98216(3) 0.279022(12) 0.03408(10) Uani 1 1 d U . .
O1 O 0.6468(2) 0.54529(17) 0.52137(7) 0.0175(4) Uani 1 1 d . . .
O2 O 0.4850(2) 0.83112(17) 0.52527(7) 0.0158(4) Uani 1 1 d . . .
O3 O 0.3749(2) 0.94641(19) 0.57501(7) 0.0177(5) Uani 1 1 d . . .
O4 O 0.5953(2) 0.67174(17) 0.45291(7) 0.0148(4) Uani 1 1 d . . .
O5 O 0.6609(2) 0.35719(17) 0.45201(7) 0.0176(4) Uani 1 1 d . . .
O6 O 0.6371(2) 0.2062(2) 0.40538(9) 0.0264(5) Uani 1 1 d . . .
O7 O 0.7897(2) 0.7622(2) 0.54327(8) 0.0209(5) Uani 1 1 d D . .
H7A H 0.815(3) 0.8291(13) 0.5400(13) 0.025 Uiso 1 1 d D . .
H7B H 0.849(3) 0.724(3) 0.5293(11) 0.025 Uiso 1 1 d D . .
O1W O 0.8080(7) 0.6679(8) 0.6426(3) 0.0164(19) Uani 0.25 1 d P . .
N1 N 0.5446(2) 0.6854(2) 0.59718(9) 0.0145(5) Uani 1 1 d . . .
H1 H 0.619(4) 0.690(3) 0.6129(12) 0.017 Uiso 1 1 d . . .
N2 N 0.6384(3) 0.5016(2) 0.37781(8) 0.0124(5) Uani 1 1 d . . .
H2 H 0.713(4) 0.520(3) 0.3712(11) 0.015 Uiso 1 1 d . . .
C1 C 0.6817(3) 0.4838(3) 0.56129(10) 0.0163(6) Uani 1 1 d . . .
C2 C 0.7934(3) 0.4178(3) 0.56041(11) 0.0200(7) Uani 1 1 d . . .
H2A H 0.8485 0.4179 0.5319 0.024 Uiso 1 1 calc R . .
C3 C 0.8262(4) 0.3510(3) 0.60094(12) 0.0260(8) Uani 1 1 d . . .
H3 H 0.9027 0.3053 0.6001 0.031 Uiso 1 1 calc R . .
C4 C 0.7459(4) 0.3525(3) 0.64204(12) 0.0277(8) Uani 1 1 d . . .
C5 C 0.6371(4) 0.4213(3) 0.64504(12) 0.0259(8) Uani 1 1 d . . .
H5 H 0.5846 0.4223 0.6742 0.031 Uiso 1 1 calc R . .
C6 C 0.6049(3) 0.4893(3) 0.60483(11) 0.0176(7) Uani 1 1 d . . .
C7 C 0.4937(3) 0.5716(3) 0.60834(12) 0.0191(7) Uani 1 1 d . . .
H7C H 0.4235 0.5516 0.5844 0.023 Uiso 1 1 calc R . .
H7D H 0.4555 0.5700 0.6421 0.023 Uiso 1 1 calc R . .
C8 C 0.4557(3) 0.7783(3) 0.61154(10) 0.0173(7) Uani 1 1 d . . .
H8 H 0.3675 0.7449 0.6191 0.021 Uiso 1 1 calc R . .
C9 C 0.4361(3) 0.8596(3) 0.56769(11) 0.0150(6) Uani 1 1 d . . .
C10 C 0.5018(4) 0.8409(3) 0.65880(11) 0.0269(8) Uani 1 1 d . . .
H10 H 0.4346 0.8998 0.6658 0.032 Uiso 1 1 calc R . .
C11 C 0.6328(4) 0.8995(3) 0.65122(14) 0.0383(10) Uani 1 1 d . . .
H11A H 0.6538 0.9440 0.6806 0.057 Uiso 1 1 calc R . .
H11B H 0.6270 0.9483 0.6222 0.057 Uiso 1 1 calc R . .
H11C H 0.7023 0.8440 0.6459 0.057 Uiso 1 1 calc R . .
C12 C 0.5041(4) 0.7630(4) 0.70355(12) 0.0390(10) Uani 1 1 d . . .
H12A H 0.5651 0.7013 0.6971 0.058 Uiso 1 1 calc R . .
H12B H 0.4153 0.7334 0.7093 0.058 Uiso 1 1 calc R . .
H12C H 0.5335 0.8042 0.7329 0.058 Uiso 1 1 calc R . .
C13 C 0.6013(3) 0.7416(3) 0.41382(10) 0.0146(6) Uani 1 1 d . . .
C14 C 0.6259(3) 0.8550(3) 0.42096(11) 0.0144(6) Uani 1 1 d . . .
H14 H 0.6333 0.8829 0.4538 0.017 Uiso 1 1 calc R . .
C15 C 0.6398(3) 0.9273(3) 0.38167(11) 0.0186(7) Uani 1 1 d . . .
H15 H 0.6550 1.0044 0.3871 0.022 Uiso 1 1 calc R . .
C16 C 0.6310(4) 0.8847(3) 0.33408(11) 0.0213(7) Uani 1 1 d . . .
C17 C 0.5998(3) 0.7734(3) 0.32593(11) 0.0220(7) Uani 1 1 d . . .
H17 H 0.5896 0.7469 0.2930 0.026 Uiso 1 1 calc R . .
C18 C 0.5835(3) 0.7007(3) 0.36525(10) 0.0152(6) Uani 1 1 d . . .
C19 C 0.5424(3) 0.5817(3) 0.35632(11) 0.0157(7) Uani 1 1 d . . .
H19A H 0.4545 0.5690 0.3713 0.019 Uiso 1 1 calc R . .
H19B H 0.5350 0.5685 0.3202 0.019 Uiso 1 1 calc R . .
C20 C 0.6210(3) 0.3824(3) 0.36419(11) 0.0175(7) Uani 1 1 d . . .
H20 H 0.5276 0.3725 0.3529 0.021 Uiso 1 1 calc R . .
C21 C 0.6412(3) 0.3078(3) 0.41013(11) 0.0177(6) Uani 1 1 d . . .
C22 C 0.7120(4) 0.3428(3) 0.32156(12) 0.0263(8) Uani 1 1 d . . .
H22 H 0.6837 0.2656 0.3126 0.032 Uiso 1 1 calc R . .
C23 C 0.8564(4) 0.3359(3) 0.33797(12) 0.0298(8) Uani 1 1 d . . .
H23A H 0.9117 0.3159 0.3095 0.045 Uiso 1 1 calc R . .
H23B H 0.8654 0.2791 0.3638 0.045 Uiso 1 1 calc R . .
H23C H 0.8844 0.4083 0.3511 0.045 Uiso 1 1 calc R . .
C24 C 0.6975(5) 0.4140(4) 0.27485(13) 0.0426(11) Uani 1 1 d . . .
H24A H 0.6051 0.4137 0.2641 0.064 Uiso 1 1 calc R . .
H24B H 0.7531 0.3833 0.2485 0.064 Uiso 1 1 calc R . .
H24C H 0.7250 0.4905 0.2821 0.064 Uiso 1 1 calc R . .
S1 S 0.78860(13) 1.05306(10) 0.50234(6) 0.0250(4) Uani 0.719(4) 1 d PDU A 1
O1S O 0.8597(3) 0.9883(3) 0.54300(13) 0.0262(8) Uani 0.719(4) 1 d PDU A 1
S1A S 0.8200(3) 1.0837(3) 0.53196(14) 0.0295(12) Uani 0.281(4) 1 d PDU A 2
O1SA O 0.8384(10) 0.9642(5) 0.5143(4) 0.039(2) Uani 0.281(4) 1 d PDU A 2
C1S C 0.8870(3) 1.1687(3) 0.48673(12) 0.0272(8) Uani 1 1 d D . .
H1SA H 0.9694 1.1430 0.4716 0.041 Uiso 0.719(4) 1 calc PR A 1
H1SB H 0.9070 1.2115 0.5167 0.041 Uiso 0.719(4) 1 calc PR A 1
H1SC H 0.8392 1.2161 0.4632 0.041 Uiso 0.719(4) 1 calc PR A 1
H1SD H 0.9829 1.1587 0.4859 0.041 Uiso 0.281(4) 1 calc PR A 2
H1SE H 0.8664 1.2467 0.4943 0.041 Uiso 0.281(4) 1 calc PR A 2
H1SF H 0.8495 1.1491 0.4544 0.041 Uiso 0.281(4) 1 calc PR A 2
C2S C 0.6528(3) 1.1196(3) 0.52872(15) 0.0386(9) Uani 1 1 d D . .
H2SA H 0.5890 1.0638 0.5399 0.058 Uiso 0.719(4) 1 calc PR A 1
H2SB H 0.6113 1.1681 0.5040 0.058 Uiso 0.719(4) 1 calc PR A 1
H2SC H 0.6819 1.1645 0.5570 0.058 Uiso 0.719(4) 1 calc PR A 1
H2SD H 0.6037 1.0789 0.5542 0.058 Uiso 0.281(4) 1 calc PR A 2
H2SE H 0.6182 1.1002 0.4959 0.058 Uiso 0.281(4) 1 calc PR A 2
H2SF H 0.6430 1.1999 0.5342 0.058 Uiso 0.281(4) 1 calc PR A 2

loop_
_atom_site_aniso_label
_atom_site_aniso_U_11
_atom_site_aniso_U_22
_atom_site_aniso_U_33
_atom_site_aniso_U_23
_atom_site_aniso_U_13
_atom_site_aniso_U_12
Cu1 0.01452(18) 0.01243(19) 0.01227(16) -0.00018(15) 0.00198(14) 0.00341(15)
Cu2 0.02333(19) 0.00914(18) 0.01249(16) -0.00018(14) 0.00024(14) 0.00099(16)
Br1 0.0680(3) 0.0553(3) 0.02501(19) 0.01827(19) 0.00724(18) 0.0406(2)
Br2 0.0634(3) 0.01965(19) 0.01917(16) 0.00671(14) 0.00426(16) -0.00492(18)
O1 0.0303(12) 0.0121(11) 0.0101(9) 0.0007(8) 0.0012(9) 0.0066(9)
O2 0.0184(11) 0.0160(12) 0.0129(10) -0.0018(9) 0.0001(8) 0.0050(9)
O3 0.0187(12) 0.0175(12) 0.0170(10) -0.0034(9) -0.0010(8) 0.0076(9)
O4 0.0208(11) 0.0113(11) 0.0123(9) 0.0021(8) 0.0024(8) 0.0011(9)
O5 0.0207(12) 0.0110(11) 0.0210(11) 0.0003(9) 0.0013(9) -0.0006(9)
O6 0.0277(13) 0.0109(12) 0.0406(13) -0.0034(10) -0.0059(11) -0.0014(10)
O7 0.0161(12) 0.0204(13) 0.0262(12) -0.0039(10) 0.0017(9) -0.0013(10)
O1W 0.003(4) 0.027(5) 0.019(4) -0.008(4) -0.003(3) 0.000(3)
N1 0.0095(13) 0.0171(15) 0.0168(13) 0.0002(11) -0.0010(10) 0.0054(11)
N2 0.0113(12) 0.0091(14) 0.0168(12) -0.0030(10) 0.0007(9) -0.0016(11)
C1 0.0195(16) 0.0133(16) 0.0159(14) -0.0016(12) 0.0000(11) 0.0014(13)
C2 0.0248(18) 0.0184(18) 0.0170(15) -0.0011(13) 0.0030(13) 0.0040(14)
C3 0.026(2) 0.029(2) 0.0235(17) 0.0012(15) -0.0022(14) 0.0138(15)
C4 0.041(2) 0.025(2) 0.0173(16) 0.0067(15) -0.0040(14) 0.0133(16)
C5 0.032(2) 0.028(2) 0.0171(15) 0.0073(14) 0.0054(14) 0.0104(16)
C6 0.0216(17) 0.0144(17) 0.0170(14) 0.0012(13) -0.0001(12) 0.0028(13)
C7 0.0174(18) 0.0214(19) 0.0185(16) 0.0053(13) 0.0044(12) 0.0044(14)
C8 0.0195(17) 0.0199(19) 0.0125(14) -0.0015(12) 0.0015(11) 0.0076(13)
C9 0.0125(16) 0.0159(17) 0.0167(15) -0.0039(12) -0.0014(11) 0.0005(12)
C10 0.042(2) 0.026(2) 0.0134(15) -0.0054(14) -0.0029(14) 0.0151(16)
C11 0.051(3) 0.033(2) 0.0310(19) -0.0086(17) -0.0178(18) -0.001(2)
C12 0.052(3) 0.053(3) 0.0117(16) 0.0014(17) -0.0018(15) 0.020(2)
C13 0.0139(15) 0.0164(16) 0.0135(13) 0.0009(12) 0.0015(11) 0.0005(12)
C14 0.0160(17) 0.0126(16) 0.0147(14) -0.0033(12) 0.0018(11) -0.0006(12)
C15 0.0225(17) 0.0109(16) 0.0224(16) 0.0011(12) 0.0028(13) -0.0009(14)
C16 0.031(2) 0.0172(18) 0.0158(15) 0.0077(13) 0.0026(13) -0.0028(14)
C17 0.0288(19) 0.023(2) 0.0146(14) 0.0005(13) -0.0003(13) -0.0001(14)
C18 0.0173(15) 0.0134(16) 0.0150(14) -0.0010(12) -0.0016(12) 0.0015(14)
C19 0.0186(17) 0.0137(17) 0.0147(14) -0.0008(12) -0.0059(12) 0.0005(12)
C20 0.0181(18) 0.0109(16) 0.0235(16) -0.0072(12) -0.0031(12) 0.0001(12)
C21 0.0074(14) 0.0156(17) 0.0300(16) -0.0021(13) 0.0002(12) 0.0014(13)
C22 0.032(2) 0.024(2) 0.0229(16) -0.0106(14) -0.0035(15) 0.0047(16)
C23 0.030(2) 0.031(2) 0.0286(18) -0.0108(15) 0.0078(15) 0.0057(17)
C24 0.052(3) 0.053(3) 0.0225(19) -0.0092(19) 0.0049(17) 0.015(2)
S1 0.0261(7) 0.0171(7) 0.0317(9) 0.0009(5) -0.0052(6) 0.0012(5)
O1S 0.0275(17) 0.0187(18) 0.0323(18) 0.0034(15) -0.0118(15) 0.0048(15)
S1A 0.0228(18) 0.041(2) 0.025(2) 0.0093(16) -0.0035(14) 0.0106(14)
O1SA 0.037(4) 0.028(4) 0.050(4) 0.017(3) 0.007(4) 0.005(3)
C1S 0.0196(19) 0.020(2) 0.042(2) 0.0042(16) 0.0009(14) 0.0033(13)
C2S 0.026(2) 0.030(2) 0.060(3) 0.017(2) 0.0056(19) 0.0040(17)

loop_
_atom_type_symbol
_atom_type_description
_atom_type_scat_dispersion_real
_atom_type_scat_dispersion_imag
_atom_type_scat_source
C C 0.0033 0.0016 'International Tables Vol C Tables 4.2.6.8 and 6.1.1.4'
H H 0.0000 0.0000 'International Tables Vol C Tables 4.2.6.8 and 6.1.1.4'
N N 0.0061 0.0033 'International Tables Vol C Tables 4.2.6.8 and 6.1.1.4'
O O 0.0106 0.0060 'International Tables Vol C Tables 4.2.6.8 and 6.1.1.4'
Cu Cu 0.3201 1.2651 'International Tables Vol C Tables 4.2.6.8 and 6.1.1.4'
Br Br -0.2901 2.4595 'International Tables Vol C Tables 4.2.6.8 and 6.1.1.4'
S S 0.1246 0.1234 'International Tables Vol C Tables 4.2.6.8 and 6.1.1.4'

loop_
_geom_angle_atom_site_label_1
_geom_angle_atom_site_label_2
_geom_angle_atom_site_label_3
_geom_angle
_geom_angle_site_symmetry_1
_geom_angle_site_symmetry_3
O2 Cu1 O1 165.97(10) . .
O2 Cu1 O4 99.19(8) . .
O1 Cu1 O4 77.85(8) . .
O2 Cu1 N1 86.64(10) . .
O1 Cu1 N1 92.89(10) . .
O4 Cu1 N1 164.09(10) . .
O2 Cu1 O7 101.30(9) . .
O1 Cu1 O7 92.72(9) . .
O4 Cu1 O7 103.03(8) . .
N1 Cu1 O7 90.17(10) . .
O2 Cu1 Cu2 135.96(6) . .
O1 Cu1 Cu2 38.66(6) . .
O4 Cu1 Cu2 39.33(6) . .
N1 Cu1 Cu2 129.48(8) . .
O7 Cu1 Cu2 102.54(6) . .
O5 Cu2 O1 99.85(9) . .
O5 Cu2 O4 169.92(9) . .
O1 Cu2 O4 77.96(8) . .
O5 Cu2 N2 86.58(10) . .
O1 Cu2 N2 173.55(10) . .
O4 Cu2 N2 95.61(9) . .
O5 Cu2 O3 96.29(8) . 4_566
O1 Cu2 O3 103.19(8) . 4_566
O4 Cu2 O3 93.78(8) . 4_566
N2 Cu2 O3 76.37(9) . 4_566
O5 Cu2 Cu1 136.65(6) . .
O1 Cu2 Cu1 38.35(6) . .
O4 Cu2 Cu1 39.75(6) . .
N2 Cu2 Cu1 135.28(7) . .
O3 Cu2 Cu1 103.49(5) 4_566 .
C1 O1 Cu1 124.09(18) . .
C1 O1 Cu2 132.92(19) . .
Cu1 O1 Cu2 102.99(9) . .
C9 O2 Cu1 115.67(19) . .
C13 O4 Cu2 124.57(18) . .
C13 O4 Cu1 132.66(19) . .
Cu2 O4 Cu1 100.92(9) . .
C21 O5 Cu2 115.4(2) . .
C8 N1 C7 115.2(2) . .
C8 N1 Cu1 109.27(18) . .
C7 N1 Cu1 109.46(19) . .
C19 N2 C20 116.7(2) . .
C19 N2 Cu2 110.94(18) . .
C20 N2 Cu2 109.03(18) . .
O1 C1 C2 120.9(3) . .
O1 C1 C6 119.5(3) . .
C2 C1 C6 119.6(3) . .
C1 C2 C3 120.7(3) . .
C4 C3 C2 118.9(3) . .
C3 C4 C5 121.8(3) . .
C3 C4 Br1 118.9(3) . .
C5 C4 Br1 119.2(3) . .
C4 C5 C6 119.5(3) . .
C5 C6 C1 119.3(3) . .
C5 C6 C7 120.8(3) . .
C1 C6 C7 119.8(3) . .
N1 C7 C6 109.4(3) . .
N1 C8 C9 110.6(2) . .
N1 C8 C10 113.3(3) . .
C9 C8 C10 111.1(3) . .
O3 C9 O2 124.1(3) . .
O3 C9 C8 118.5(3) . .
O2 C9 C8 117.4(3) . .
C11 C10 C12 112.2(3) . .
C11 C10 C8 112.2(3) . .
C12 C10 C8 110.9(3) . .
O4 C13 C14 120.4(3) . .
O4 C13 C18 120.2(3) . .
C14 C13 C18 119.4(3) . .
C15 C14 C13 121.8(3) . .
C14 C15 C16 118.3(3) . .
C15 C16 C17 121.1(3) . .
C15 C16 Br2 118.8(2) . .
C17 C16 Br2 120.2(2) . .
C18 C17 C16 120.8(3) . .
C17 C18 C13 118.5(3) . .
C17 C18 C19 120.6(3) . .
C13 C18 C19 120.9(3) . .
N2 C19 C18 111.8(2) . .
N2 C20 C21 110.2(2) . .
N2 C20 C22 114.1(3) . .
C21 C20 C22 109.8(3) . .
O6 C21 O5 123.6(3) . .
O6 C21 C20 119.3(3) . .
O5 C21 C20 117.1(3) . .
C24 C22 C23 111.1(3) . .
C24 C22 C20 112.5(3) . .
C23 C22 C20 111.8(3) . .
O1S S1 C2S 108.3(2) . .
O1S S1 C1S 107.86(19) . .
C2S S1 C1S 100.51(18) . .
O1SA S1A C1S 106.7(4) . .
O1SA S1A C2S 109.6(5) . .
C1S S1A C2S 101.5(2) . .
S1A C1S S1 31.08(14) . .
S1 C2S S1A 31.07(14) . .

loop_
_geom_bond_atom_site_label_1
_geom_bond_atom_site_label_2
_geom_bond_distance
_geom_bond_site_symmetry_2
Cu1 O2 1.909(2) .
Cu1 O1 1.925(2) .
Cu1 O4 1.9688(19) .
Cu1 N1 1.997(2) .
Cu1 O7 2.261(2) .
Cu1 Cu2 3.0231(5) .
Cu2 O5 1.899(2) .
Cu2 O1 1.9382(19) .
Cu2 O4 1.951(2) .
Cu2 N2 1.976(2) .
Cu2 O3 2.481(2) 4_566
Br1 C4 1.905(3) .
Br2 C16 1.918(3) .
O1 C1 1.353(4) .
O2 C9 1.293(3) .
O3 C9 1.228(4) .
O4 C13 1.349(4) .
O5 C21 1.291(4) .
O6 C21 1.226(4) .
N1 C8 1.485(4) .
N1 C7 1.492(4) .
N2 C19 1.486(4) .
N2 C20 1.488(4) .
C1 C2 1.381(4) .
C1 C6 1.410(4) .
C2 C3 1.396(4) .
C3 C4 1.375(5) .
C4 C5 1.380(5) .
C5 C6 1.397(4) .
C6 C7 1.501(4) .
C8 C9 1.547(4) .
C8 C10 1.552(4) .
C10 C11 1.515(6) .
C10 C12 1.528(5) .
C13 C14 1.397(4) .
C13 C18 1.411(4) .
C14 C15 1.377(4) .
C15 C16 1.385(4) .
C16 C17 1.391(5) .
C17 C18 1.383(4) .
C18 C19 1.507(4) .
C20 C21 1.543(4) .
C20 C22 1.549(4) .
C22 C24 1.529(5) .
C22 C23 1.530(5) .
S1 O1S 1.525(3) .
S1 C2S 1.743(3) .
S1 C1S 1.761(3) .
S1A O1SA 1.524(5) .
S1A C1S 1.729(4) .
S1A C2S 1.750(4) .

loop_
_geom_hbond_atom_site_label_D
_geom_hbond_atom_site_label_H
_geom_hbond_atom_site_label_A
_geom_hbond_distance_DH
_geom_hbond_distance_HA
_geom_hbond_distance_DA
_geom_hbond_angle_DHA
_geom_hbond_site_symmetry_A
N2 H2 O3 0.80(4) 2.23(3) 2.784(3) 127(3) 4_566
N1 H1 O1W 0.87(4) 2.09(4) 2.943(8) 167(3) .
O7 H7B O2 0.846(10) 2.121(15) 2.931(3) 160(3) 4_566
O7 H7A S1 0.849(10) 2.887(19) 3.663(3) 153(3) .
O7 H7A O1S 0.849(10) 1.965(12) 2.806(4) 170(3) .
O7 H7A O1SA 0.849(10) 1.779(17) 2.595(8) 161(4) .
